data_4516146
loop_
_publ_author_name
'Cai, Xiao-Ou'
'Sun, Meng'
'Shao, Yu-Jing'
'Liu, Fang'
'Liu, Qun-Li'
'Zhu, Yan-Yu'
'Sun, Zhen-Gang'
'Dong, Da-Peng'
'Li, Jing'

_publ_section_title
;
 Two Highly Stable Luminescent Lead Phosphonates Based on Mixed Ligands:
 Highly Selective and Sensitive Sensing for Thymine Molecule and
 VO<sub>3</sub><sup>-</sup> Anion.
;
_journal_issue 12
_journal_name_full 'ACS omega'
_journal_page_first 16443
_journal_page_last 16452
_journal_paper_doi 10.1021/acsomega.8b02030
_journal_volume 3
_journal_year 2018
_chemical_formula_sum 'C11 H16 N O13 P Pb2 S'
_chemical_formula_weight 847.66
_space_group_crystal_system triclinic
_space_group_IT_number 2
_space_group_name_Hall '-P 1'
_space_group_name_H-M_alt 'P -1'
_atom_sites_solution_hydrogens mixed
_audit_creation_method SHELXL-2014/7
_cell_angle_alpha 64.7150(10)
_cell_angle_beta 88.4750(10)
_cell_angle_gamma 80.1240(10)
_cell_formula_units_Z 2
_cell_length_a 8.9059(4)
_cell_length_b 10.3880(5)
_cell_length_c 11.1079(5)
_cell_measurement_reflns_used 3736
_cell_measurement_temperature 296(2)
_cell_measurement_theta_max 30.54
_cell_measurement_theta_min 2.27
_cell_volume 914.16(7)
_computing_cell_refinement 'Bruker SMART'
_computing_data_collection 'Bruker SMART'
_computing_data_reduction 'Bruker SAINT'
_computing_molecular_graphics 'Bruker SHELXTL'
_computing_publication_material 'Bruker SHELXTL'
_computing_structure_refinement 'SHELXL-2014/7 (Sheldrick, 2014)'
_computing_structure_solution 'Bruker SHELXTL'
_diffrn_ambient_temperature 296(2)
_diffrn_measured_fraction_theta_full 0.985
_diffrn_measured_fraction_theta_max 0.978
_diffrn_measurement_device_type 'CCD area detector'
_diffrn_measurement_method 'phi and omega scans'
_diffrn_radiation_type MoK\a
_diffrn_radiation_wavelength 0.71073
_diffrn_reflns_av_R_equivalents 0.0250
_diffrn_reflns_av_unetI/netI 0.0461
_diffrn_reflns_Laue_measured_fraction_full 0.985
_diffrn_reflns_Laue_measured_fraction_max 0.978
_diffrn_reflns_limit_h_max 11
_diffrn_reflns_limit_h_min -8
_diffrn_reflns_limit_k_max 13
_diffrn_reflns_limit_k_min -10
_diffrn_reflns_limit_l_max 13
_diffrn_reflns_limit_l_min -13
_diffrn_reflns_number 5192
_diffrn_reflns_point_group_measured_fraction_full 0.985
_diffrn_reflns_point_group_measured_fraction_max 0.978
_diffrn_reflns_theta_full 25.242
_diffrn_reflns_theta_max 26.496
_diffrn_reflns_theta_min 2.030
_exptl_absorpt_coefficient_mu 18.666
_exptl_absorpt_correction_type none
_exptl_crystal_colour colorless
_exptl_crystal_density_diffrn 3.079
_exptl_crystal_description block
_exptl_crystal_F_000 776
_exptl_crystal_size_max 0.060
_exptl_crystal_size_mid 0.060
_exptl_crystal_size_min 0.050
_refine_diff_density_max 2.520
_refine_diff_density_min -2.107
_refine_diff_density_rms 0.196
_refine_ls_extinction_method none
_refine_ls_goodness_of_fit_ref 0.956
_refine_ls_hydrogen_treatment constr
_refine_ls_matrix_type full
_refine_ls_number_parameters 262
_refine_ls_number_reflns 3699
_refine_ls_number_restraints 0
_refine_ls_restrained_S_all 0.956
_refine_ls_R_factor_all 0.0310
_refine_ls_R_factor_gt 0.0269
_refine_ls_shift/su_max 0.001
_refine_ls_shift/su_mean 0.000
_refine_ls_structure_factor_coef Fsqd
_refine_ls_weighting_details 'w=1/[\s^2^(Fo^2^)+(0.0392P)^2^+1.6696P] where P=(Fo^2^+2Fc^2^)/3'
_refine_ls_weighting_scheme calc
_refine_ls_wR_factor_gt 0.0686
_refine_ls_wR_factor_ref 0.0717
_reflns_Friedel_coverage 0.000
_reflns_number_gt 3334
_reflns_number_total 3699
_reflns_threshold_expression 'I > 2\s(I)'
_cod_data_source_file ao8b02030_si_003.cif
_cod_data_source_block szg255
_cod_database_code 4516146
_shelx_shelxl_version_number 2014/7
_shelx_space_group_comment
;
The symmetry employed for this shelxl refinement is uniquely defined
by the following loop, which should always be used as a source of
symmetry information in preference to the above space-group names.
They are only intended as comments.
;
_shelx_estimated_absorpt_t_min 0.401
_shelx_estimated_absorpt_t_max 0.455

loop_
_space_group_symop_operation_xyz
'x, y, z'
'-x, -y, -z'

loop_
_atom_site_label
_atom_site_type_symbol
_atom_site_fract_x
_atom_site_fract_y
_atom_site_fract_z
_atom_site_U_iso_or_equiv
_atom_site_adp_type
_atom_site_occupancy
_atom_site_site_symmetry_order
_atom_site_calc_flag
_atom_site_refinement_flags_posn
_atom_site_refinement_flags_adp
Pb1 Pb 0.53610(2) 0.28181(2) 0.26225(2) 0.01957(8) Uani 1 1 d . .
Pb2 Pb 0.17646(2) 0.12378(2) 0.50518(2) 0.02145(8) Uani 1 1 d . .
P1 P 0.42823(15) -0.08535(15) 0.39329(13) 0.0157(3) Uani 1 1 d . .
S1 S 0.20927(16) 0.51844(15) 0.26889(13) 0.0216(3) Uani 1 1 d . .
O1 O 0.3172(5) -0.1368(5) 0.5033(4) 0.0244(9) Uani 1 1 d . .
O2 O 0.4213(5) 0.0765(4) 0.3423(4) 0.0245(9) Uani 1 1 d . .
O3 O 0.5865(5) -0.1757(5) 0.4310(4) 0.0292(10) Uani 1 1 d . .
O4 O 0.2408(5) 0.3660(4) 0.2932(4) 0.0279(9) Uani 1 1 d . .
O5 O 0.3472(5) 0.5796(5) 0.2384(5) 0.0365(11) Uani 1 1 d . .
O6 O 0.1246(6) 0.5393(6) 0.3741(5) 0.0477(14) Uani 1 1 d . .
O7 O 0.0019(5) 0.9524(5) -0.3324(4) 0.0313(10) Uani 1 1 d . .
O8 O 0.2363(5) 0.8932(4) -0.2422(4) 0.0236(9) Uani 1 1 d . .
O9 O -0.4212(4) 0.7284(4) -0.0615(4) 0.0229(8) Uani 1 1 d . .
O10 O -0.3440(5) 0.5057(5) 0.0961(5) 0.0431(13) Uani 1 1 d . .
O12 O 0.1308(6) 0.2460(6) 0.6661(6) 0.0503(14) Uani 1 1 d . .
H12B H 0.2112 0.2754 0.6752 0.075 Uiso 1 1 d R U
H12A H 0.0578 0.3176 0.6336 0.075 Uiso 1 1 d R U
O13 O -0.0984(5) 0.2996(5) 0.4405(5) 0.0430(13) Uani 1 1 d . .
H13A H -0.1637 0.2570 0.4930 0.064 Uiso 1 1 d R U
H13B H -0.0921 0.3767 0.4478 0.064 Uiso 1 1 d R U
N1 N 0.4223(5) -0.0146(5) 0.1225(4) 0.0177(9) Uani 1 1 d . .
H1C H 0.4109 0.0855 0.1112 0.021 Uiso 1 1 calc R U
C1 C 0.3510(6) -0.1029(6) 0.2513(5) 0.0187(11) Uani 1 1 d . .
H1A H 0.3704 -0.2039 0.2676 0.022 Uiso 1 1 calc R U
H1B H 0.2413 -0.0702 0.2420 0.022 Uiso 1 1 calc R U
C2 C 0.3440(7) -0.0159(7) 0.0051(5) 0.0234(12) Uani 1 1 d . .
H2A H 0.2361 0.0225 0.0016 0.028 Uiso 1 1 calc R U
H2B H 0.3541 -0.1147 0.0160 0.028 Uiso 1 1 calc R U
C3 C 0.5887(6) -0.0733(7) 0.1241(5) 0.0223(12) Uani 1 1 d . .
H3A H 0.6014 -0.1729 0.1365 0.027 Uiso 1 1 calc R U
H3B H 0.6425 -0.0717 0.1981 0.027 Uiso 1 1 calc R U
C4 C 0.0872(6) 0.6077(6) 0.1222(5) 0.0182(11) Uani 1 1 d . .
C5 C 0.1409(6) 0.7013(6) 0.0036(5) 0.0193(11) Uani 1 1 d . .
H5 H 0.2420 0.7144 -0.0003 0.023 Uiso 1 1 calc R U
C6 C 0.0431(6) 0.7742(6) -0.1078(5) 0.0186(11) Uani 1 1 d . .
C7 C -0.1063(6) 0.7518(6) -0.1027(5) 0.0171(11) Uani 1 1 d . .
H7 H -0.1718 0.8020 -0.1782 0.021 Uiso 1 1 calc R U
C8 C -0.1600(6) 0.6542(6) 0.0155(5) 0.0168(10) Uani 1 1 d . .
C9 C -0.0597(7) 0.5808(6) 0.1278(5) 0.0233(12) Uani 1 1 d . .
H9 H -0.0921 0.5139 0.2064 0.028 Uiso 1 1 calc R U
C10 C 0.0966(6) 0.8793(6) -0.2365(5) 0.0193(11) Uani 1 1 d . .
C11 C -0.3202(6) 0.6233(6) 0.0208(5) 0.0208(12) Uani 1 1 d . .
O1W O -0.3599(10) 0.5595(9) 0.3738(9) 0.098(3) Uani 1 1 d . .

loop_
_atom_site_aniso_label
_atom_site_aniso_U_11
_atom_site_aniso_U_22
_atom_site_aniso_U_33
_atom_site_aniso_U_23
_atom_site_aniso_U_13
_atom_site_aniso_U_12
Pb1 0.01887(13) 0.01893(12) 0.01880(12) -0.00550(9) -0.00091(8) -0.00474(8)
Pb2 0.02054(13) 0.02492(13) 0.01529(12) -0.00479(9) 0.00047(8) -0.00515(9)
P1 0.0186(7) 0.0192(6) 0.0097(6) -0.0059(5) -0.0004(5) -0.0050(5)
S1 0.0215(7) 0.0248(7) 0.0159(6) -0.0079(5) -0.0048(5) 0.0009(5)
O1 0.028(2) 0.036(2) 0.0117(18) -0.0090(17) 0.0040(16) -0.0162(19)
O2 0.035(2) 0.023(2) 0.0192(19) -0.0097(16) 0.0015(17) -0.0113(17)
O3 0.025(2) 0.039(2) 0.027(2) -0.021(2) -0.0095(17) 0.0044(18)
O4 0.030(2) 0.019(2) 0.026(2) -0.0022(17) -0.0055(18) 0.0011(17)
O5 0.028(2) 0.037(3) 0.038(3) -0.007(2) -0.010(2) -0.011(2)
O6 0.043(3) 0.071(4) 0.025(2) -0.026(2) -0.007(2) 0.018(3)
O7 0.025(2) 0.037(2) 0.017(2) 0.0035(18) -0.0008(17) -0.0106(19)
O8 0.023(2) 0.027(2) 0.022(2) -0.0085(17) 0.0057(16) -0.0102(17)
O9 0.018(2) 0.023(2) 0.025(2) -0.0077(17) -0.0065(16) -0.0020(16)
O10 0.031(3) 0.031(3) 0.046(3) 0.006(2) 0.000(2) -0.014(2)
O12 0.040(3) 0.062(3) 0.056(3) -0.041(3) -0.014(2) 0.017(2)
O13 0.030(3) 0.036(3) 0.056(3) -0.011(2) -0.003(2) -0.012(2)
N1 0.020(2) 0.022(2) 0.012(2) -0.0090(18) -0.0005(17) -0.0039(18)
C1 0.020(3) 0.024(3) 0.013(2) -0.008(2) -0.002(2) -0.005(2)
C2 0.022(3) 0.037(3) 0.015(3) -0.014(2) 0.000(2) -0.006(2)
C3 0.021(3) 0.034(3) 0.016(3) -0.016(2) 0.001(2) 0.000(2)
C4 0.018(3) 0.023(3) 0.014(2) -0.008(2) 0.000(2) -0.004(2)
C5 0.020(3) 0.020(3) 0.016(2) -0.004(2) 0.000(2) -0.007(2)
C6 0.020(3) 0.020(3) 0.014(2) -0.005(2) 0.004(2) -0.003(2)
C7 0.021(3) 0.016(2) 0.011(2) -0.003(2) -0.001(2) -0.005(2)
C8 0.018(3) 0.020(3) 0.013(2) -0.007(2) 0.003(2) -0.006(2)
C9 0.032(3) 0.021(3) 0.013(2) -0.003(2) 0.000(2) -0.006(2)
C10 0.020(3) 0.020(3) 0.017(3) -0.008(2) 0.003(2) -0.001(2)
C11 0.017(3) 0.023(3) 0.020(3) -0.006(2) 0.000(2) -0.005(2)
O1W 0.096(6) 0.084(6) 0.118(7) -0.052(5) -0.040(5) 0.009(5)

loop_
_atom_type_symbol
_atom_type_description
_atom_type_scat_dispersion_real
_atom_type_scat_dispersion_imag
_atom_type_scat_source
C C 0.0033 0.0016 'International Tables Vol C Tables 4.2.6.8 and 6.1.1.4'
H H 0.0000 0.0000 'International Tables Vol C Tables 4.2.6.8 and 6.1.1.4'
N N 0.0061 0.0033 'International Tables Vol C Tables 4.2.6.8 and 6.1.1.4'
O O 0.0106 0.0060 'International Tables Vol C Tables 4.2.6.8 and 6.1.1.4'
P P 0.1023 0.0942 'International Tables Vol C Tables 4.2.6.8 and 6.1.1.4'
S S 0.1246 0.1234 'International Tables Vol C Tables 4.2.6.8 and 6.1.1.4'
Pb Pb -3.3944 10.1111 'International Tables Vol C Tables 4.2.6.8 and 6.1.1.4'

loop_
_geom_angle_atom_site_label_1
_geom_angle_atom_site_label_2
_geom_angle_atom_site_label_3
_geom_angle
_geom_angle_site_symmetry_1
_geom_angle_site_symmetry_3
O2 Pb1 O9 73.18(13) . 2_565
O2 Pb1 O8 82.78(13) . 2_665
O9 Pb1 O8 85.35(13) 2_565 2_665
O2 Pb1 O1 80.68(13) . 2_656
O9 Pb1 O1 147.00(13) 2_565 2_656
O8 Pb1 O1 71.49(13) 2_665 2_656
O2 Pb1 O10 160.68(17) . 1_655
O9 Pb1 O10 88.25(15) 2_565 1_655
O8 Pb1 O10 90.59(14) 2_665 1_655
O1 Pb1 O10 114.44(14) 2_656 1_655
O2 Pb1 O4 72.52(13) . .
O9 Pb1 O4 81.33(13) 2_565 .
O8 Pb1 O4 154.43(13) 2_665 .
O1 Pb1 O4 109.88(13) 2_656 .
O10 Pb1 O4 110.60(14) 1_655 .
O3 Pb2 O12 67.81(16) 2_656 .
O3 Pb2 O7 126.07(14) 2_656 1_546
O12 Pb2 O7 82.32(18) . 1_546
O3 Pb2 O13 126.60(15) 2_656 .
O12 Pb2 O13 71.06(16) . .
O7 Pb2 O13 78.74(14) 1_546 .
O3 Pb2 O4 73.16(14) 2_656 .
O12 Pb2 O4 94.85(17) . .
O7 Pb2 O4 156.22(13) 1_546 .
O13 Pb2 O4 78.03(14) . .
O3 P1 O2 115.3(3) . .
O3 P1 O1 113.1(2) . .
O2 P1 O1 110.0(2) . .
O3 P1 C1 108.2(3) . .
O2 P1 C1 103.4(2) . .
O1 P1 C1 106.1(2) . .
O5 S1 O6 115.2(3) . .
O5 S1 O4 110.7(3) . .
O6 S1 O4 111.8(3) . .
O5 S1 C4 106.7(3) . .
O6 S1 C4 106.6(3) . .
O4 S1 C4 105.3(3) . .
P1 O1 Pb1 110.9(2) . 2_656
P1 O2 Pb1 151.9(3) . .
P1 O3 Pb2 130.6(3) . 2_656
S1 O4 Pb1 111.2(2) . .
S1 O4 Pb2 130.7(3) . .
Pb1 O4 Pb2 101.77(12) . .
C10 O7 Pb2 98.9(3) . 1_564
C10 O8 Pb1 127.1(4) . 2_665
C11 O9 Pb1 122.2(4) . 2_565
C11 O10 Pb1 165.9(4) . 1_455
Pb2 O12 H12B 109.4 . .
Pb2 O12 H12A 108.9 . .
H12B O12 H12A 109.5 . .
Pb2 O13 H13A 109.4 . .
Pb2 O13 H13B 109.3 . .
H13A O13 H13B 109.5 . .
C2 N1 C3 107.9(4) . .
C2 N1 C1 110.5(4) . .
C3 N1 C1 111.8(4) . .
C2 N1 H1C 108.9 . .
C3 N1 H1C 108.9 . .
C1 N1 H1C 108.9 . .
N1 C1 P1 111.4(4) . .
N1 C1 H1A 109.3 . .
P1 C1 H1A 109.3 . .
N1 C1 H1B 109.3 . .
P1 C1 H1B 109.3 . .
H1A C1 H1B 108.0 . .
N1 C2 C3 111.4(5) . 2_655
N1 C2 H2A 109.3 . .
C3 C2 H2A 109.3 2_655 .
N1 C2 H2B 109.3 . .
C3 C2 H2B 109.3 2_655 .
H2A C2 H2B 108.0 . .
N1 C3 C2 110.5(5) . 2_655
N1 C3 H3A 109.5 . .
C2 C3 H3A 109.5 2_655 .
N1 C3 H3B 109.5 . .
C2 C3 H3B 109.5 2_655 .
H3A C3 H3B 108.1 . .
C9 C4 C5 121.1(5) . .
C9 C4 S1 118.8(4) . .
C5 C4 S1 120.1(4) . .
C6 C5 C4 119.4(5) . .
C6 C5 H5 120.3 . .
C4 C5 H5 120.3 . .
C5 C6 C7 120.2(5) . .
C5 C6 C10 120.7(5) . .
C7 C6 C10 119.1(5) . .
C6 C7 C8 120.7(5) . .
C6 C7 H7 119.6 . .
C8 C7 H7 119.6 . .
C9 C8 C7 118.6(5) . .
C9 C8 C11 120.0(5) . .
C7 C8 C11 121.4(5) . .
C4 C9 C8 120.0(5) . .
C4 C9 H9 120.0 . .
C8 C9 H9 120.0 . .
O7 C10 O8 122.3(5) . .
O7 C10 C6 119.0(5) . .
O8 C10 C6 118.6(5) . .
O10 C11 O9 125.4(5) . .
O10 C11 C8 118.9(5) . .
O9 C11 C8 115.6(5) . .

loop_
_geom_bond_atom_site_label_1
_geom_bond_atom_site_label_2
_geom_bond_distance
_geom_bond_site_symmetry_2
Pb1 O2 2.338(4) .
Pb1 O9 2.528(4) 2_565
Pb1 O8 2.553(4) 2_665
Pb1 O1 2.629(4) 2_656
Pb1 O10 2.653(4) 1_655
Pb1 O4 2.687(4) .
Pb2 O3 2.459(4) 2_656
Pb2 O12 2.588(5) .
Pb2 O7 2.626(4) 1_546
Pb2 O13 2.699(5) .
Pb2 O4 2.750(4) .
P1 O3 1.512(4) .
P1 O2 1.518(4) .
P1 O1 1.522(4) .
P1 C1 1.827(5) .
S1 O5 1.446(5) .
S1 O6 1.448(5) .
S1 O4 1.465(4) .
S1 C4 1.776(5) .
O1 Pb1 2.629(4) 2_656
O3 Pb2 2.459(4) 2_656
O7 C10 1.249(7) .
O7 Pb2 2.626(4) 1_564
O8 C10 1.274(7) .
O8 Pb1 2.553(4) 2_665
O9 C11 1.300(7) .
O9 Pb1 2.528(4) 2_565
O10 C11 1.202(7) .
O10 Pb1 2.653(4) 1_455
O12 H12B 0.8500 .
O12 H12A 0.8501 .
O13 H13A 0.8502 .
O13 H13B 0.8500 .
N1 C2 1.500(7) .
N1 C3 1.501(7) .
N1 C1 1.524(7) .
N1 H1C 0.9800 .
C1 H1A 0.9700 .
C1 H1B 0.9700 .
C2 C3 1.512(8) 2_655
C2 H2A 0.9700 .
C2 H2B 0.9700 .
C3 C2 1.512(8) 2_655
C3 H3A 0.9700 .
C3 H3B 0.9700 .
C4 C9 1.378(8) .
C4 C5 1.394(7) .
C5 C6 1.376(7) .
C5 H5 0.9300 .
C6 C7 1.385(8) .
C6 C10 1.507(7) .
C7 C8 1.406(7) .
C7 H7 0.9300 .
C8 C9 1.396(8) .
C8 C11 1.509(7) .
C9 H9 0.9300 .

loop_
_geom_hbond_atom_site_label_D
_geom_hbond_atom_site_label_H
_geom_hbond_atom_site_label_A
_geom_hbond_distance_DH
_geom_hbond_distance_HA
_geom_hbond_distance_DA
_geom_hbond_angle_DHA
_geom_hbond_site_symmetry_A
O12 H12A O6 0.85 1.98 2.794(7) 159.6 2_566
O13 H13B O6 0.85 2.47 3.143(8) 136.3 2_566
O13 H13A O1 0.85 1.99 2.685(6) 138.0 2_556
